data_7060047
loop_
_publ_author_name
'Wang, Wen-Min'
'Zhang, Tian-Tian'
'Wang, Dan'
'Cui, Jian-Zhong'

_publ_section_title
;
 Structures and magnetic properties of novel Ln(iii)-based pentanuclear
 clusters: magnetic refrigeration and single-molecule magnet behavior
;
_journal_issue 44
_journal_name_full 'New Journal of Chemistry'
_journal_page_first 19351
_journal_page_last 19359
_journal_paper_doi 10.1039/D0NJ04469E
_journal_volume 44
_journal_year 2020
_chemical_formula_moiety 'C71 H85 Dy5 N12 O30, 3[CH4O]'
_chemical_formula_sum 'C74 H97 Dy5 N12 O33'
_chemical_formula_weight 2495.15
_space_group_crystal_system triclinic
_space_group_IT_number 2
_space_group_name_Hall '-P 1'
_space_group_name_H-M_alt 'P -1'
_atom_sites_solution_hydrogens geom
_audit_creation_date 2020-10-04
_audit_creation_method
;
Olex2 1.2
(compiled 2018.05.29 svn.r3508 for OlexSys, GUI svn.r5506)
;
_audit_update_record
;
2020-10-08 deposited with the CCDC.	2020-10-13 downloaded from the CCDC.
;
_cell_angle_alpha 86.306(2)
_cell_angle_beta 74.723(2)
_cell_angle_gamma 89.679(2)
_cell_formula_units_Z 2
_cell_length_a 14.4897(8)
_cell_length_b 15.7568(8)
_cell_length_c 20.4136(9)
_cell_measurement_reflns_used 9618
_cell_measurement_temperature 150(2)
_cell_measurement_theta_max 26.39
_cell_measurement_theta_min 2.34
_cell_volume 4486.3(4)
_computing_cell_refinement 'SAINT v8.37A (Bruker, 2015)'
_computing_data_collection 'Bruker APEX2'
_computing_data_reduction 'SAINT v8.37A (Bruker, 2015)'
_computing_molecular_graphics 'Olex2 (Dolomanov et al., 2009)'
_computing_publication_material 'Olex2 (Dolomanov et al., 2009)'
_computing_structure_refinement 'XL (Sheldrick, 2008)'
_computing_structure_solution 'SHELXS-97 (Sheldrick 2008)'
_diffrn_ambient_temperature 150.0
_diffrn_measured_fraction_theta_full 0.999
_diffrn_measured_fraction_theta_max 0.999
_diffrn_measurement_device_type 'Bruker APEX-II CCD'
_diffrn_measurement_method '\f and \w scans'
_diffrn_radiation_type MoK\a
_diffrn_radiation_wavelength 0.71073
_diffrn_reflns_av_R_equivalents 0.0658
_diffrn_reflns_av_unetI/netI 0.0430
_diffrn_reflns_Laue_measured_fraction_full 0.999
_diffrn_reflns_Laue_measured_fraction_max 0.999
_diffrn_reflns_limit_h_max 17
_diffrn_reflns_limit_h_min -17
_diffrn_reflns_limit_k_max 19
_diffrn_reflns_limit_k_min -19
_diffrn_reflns_limit_l_max 25
_diffrn_reflns_limit_l_min -25
_diffrn_reflns_number 92019
_diffrn_reflns_point_group_measured_fraction_full 0.999
_diffrn_reflns_point_group_measured_fraction_max 0.999
_diffrn_reflns_theta_full 25.242
_diffrn_reflns_theta_max 26.022
_diffrn_reflns_theta_min 2.197
_diffrn_standards_number 0
_exptl_absorpt_coefficient_mu 4.194
_exptl_absorpt_correction_T_max 0.7454
_exptl_absorpt_correction_T_min 0.6078
_exptl_absorpt_correction_type multi-scan
_exptl_absorpt_process_details
;
SADABS-2016/2 (Bruker,2016/2) was used for absorption correction.
wR2(int) was 0.0909 before and 0.0696 after correction.
The Ratio of minimum to maximum transmission is 0.8154.
The \l/2 correction factor is Not present.
;
_exptl_crystal_colour yellow
_exptl_crystal_density_diffrn 1.847
_exptl_crystal_description block
_exptl_crystal_F_000 2330
_exptl_crystal_size_max 0.26
_exptl_crystal_size_mid 0.21
_exptl_crystal_size_min 0.13
_refine_diff_density_max 1.900
_refine_diff_density_min -0.880
_refine_diff_density_rms 0.137
_refine_ls_extinction_method none
_refine_ls_goodness_of_fit_ref 1.015
_refine_ls_hydrogen_treatment constr
_refine_ls_matrix_type full
_refine_ls_number_parameters 1085
_refine_ls_number_reflns 17664
_refine_ls_number_restraints 13
_refine_ls_restrained_S_all 1.016
_refine_ls_R_factor_all 0.0892
_refine_ls_R_factor_gt 0.0566
_refine_ls_shift/su_max 0.001
_refine_ls_shift/su_mean 0.000
_refine_ls_structure_factor_coef Fsqd
_refine_ls_weighting_details 'w=1/[\s^2^(Fo^2^)+(0.0443P)^2^+36.0559P] where P=(Fo^2^+2Fc^2^)/3'
_refine_ls_weighting_scheme calc
_refine_ls_wR_factor_gt 0.1230
_refine_ls_wR_factor_ref 0.1436
_reflns_Friedel_coverage 0.000
_reflns_number_gt 12355
_reflns_number_total 17664
_reflns_threshold_expression 'I > 2\s(I)'
_cod_data_source_file d0nj04469e2.cif
_cod_data_source_block 5
_cod_depositor_comments 'Adding full bibliography for 7060044--7060049.cif.'
_cod_database_code 7060047
_shelx_shelxl_version_number 2018/3
_shelx_space_group_comment
;
The symmetry employed for this shelxl refinement is uniquely defined
by the following loop, which should always be used as a source of
symmetry information in preference to the above space-group names.
They are only intended as comments.
;
_shelx_estimated_absorpt_t_max 0.612
_shelx_estimated_absorpt_t_min 0.409
_olex2_refinement_description
;
1. Fixed Uiso
 At 1.2 times of:
  All C(H) groups, All C(H,H) groups
 At 1.5 times of:
  All C(H,H,H) groups, All O(H) groups
2. Restrained distances
 H12-O19
 2.1 with sigma of 0.02
3. Uiso/Uaniso restraints and constraints
Uanis(C66) \\sim Ueq: with sigma of 0.01 and sigma for terminal atoms of 0.02
Uanis(C37) \\sim Ueq: with sigma of 0.01 and sigma for terminal atoms of 0.02
4.a Secondary CH2 refined with riding coordinates:
 C19(H19A,H19B), C1(H1A,H1B), C10(H10A,H10B), C28(H28A,H28B)
4.b Aromatic/amide H refined with riding coordinates:
 C31(H31), C69(H69), C24(H24), C3(H3), C30(H30), C33(H33), C15(H15), C49(H49),
 C6(H6), C21(H21), C54(H54), C59(H59), C13(H13), C22(H22), C4(H4A), C64(H64),
 C12(H12A), C44(H44), C39(H39)
4.c Idealised Me refined as rotating group:
 C51(H51A,H51B,H51C), C52(H52A,H52B,H52C), C71(H71A,H71B,H71C), C36(H36A,H36B,
 H36C), C18(H18A,H18B,H18C), C57(H57A,H57B,H57C), C61(H61A,H61B,H61C), C62(H62A,
 H62B,H62C), C47(H47A,H47B,H47C), C9(H9A,H9B,H9C), C56(H56A,H56B,H56C),
 C27(H27A,H27B,H27C), C42(H42A,H42B,H42C), C67(H67A,H67B,H67C), C46(H46A,H46B,
 H46C), C41(H41A,H41B,H41C), C37(H37A,H37B,H37C), C66(H66A,H66B,H66C)
4.d Idealised tetrahedral OH refined as rotating group:
 O12(H12), O16(H16), O4(H4), O8(H8)
;
_olex2_submission_special_instructions 'No special instructions were received'

loop_
_space_group_symop_operation_xyz
'x, y, z'
'-x, -y, -z'

loop_
_atom_site_label
_atom_site_type_symbol
_atom_site_fract_x
_atom_site_fract_y
_atom_site_fract_z
_atom_site_U_iso_or_equiv
_atom_site_adp_type
_atom_site_occupancy
_atom_site_site_symmetry_order
_atom_site_calc_flag
_atom_site_refinement_flags_posn
_atom_site_refinement_flags_adp
_atom_site_refinement_flags_occupancy
_atom_site_disorder_assembly
_atom_site_disorder_group
Dy4 Dy 0.53385(4) 0.74104(3) 0.18477(2) 0.05765(13) Uani 1 1 d . . . . .
Dy2 Dy 0.68610(4) 1.07555(3) 0.28511(3) 0.05898(13) Uani 1 1 d . . . . .
Dy3 Dy 0.67586(4) 0.83014(3) 0.30297(3) 0.05863(13) Uani 1 1 d . . . . .
Dy1 Dy 0.88332(4) 1.22539(3) 0.24675(3) 0.06232(14) Uani 1 1 d . . . . .
Dy5 Dy 0.32604(4) 0.60312(3) 0.22233(3) 0.06206(14) Uani 1 1 d . . . . .
O13 O 0.7293(5) 0.9515(4) 0.2344(3) 0.0581(16) Uani 1 1 d . . . . .
O9 O 0.5314(5) 0.8198(4) 0.2743(3) 0.0598(16) Uani 1 1 d . . . . .
O1 O 0.8391(5) 1.0949(4) 0.2965(4) 0.0628(17) Uani 1 1 d . . . . .
O25 O 0.6242(5) 0.7578(5) 0.0745(4) 0.0681(18) Uani 1 1 d . . . . .
O24 O 0.6964(5) 0.6923(4) 0.3394(4) 0.0653(18) Uani 1 1 d . . . . .
O28 O 0.2345(6) 0.5101(5) 0.1784(4) 0.080(2) Uani 1 1 d . . . . .
O27 O 0.4252(5) 0.4887(4) 0.1841(4) 0.0670(18) Uani 1 1 d . . . . .
O14 O 0.6492(5) 0.9284(4) 0.1284(3) 0.0596(16) Uani 1 1 d . . . . .
O10 O 0.4949(5) 0.9887(4) 0.2506(4) 0.0633(17) Uani 1 1 d . . . . .
O5 O 0.4543(5) 0.6334(4) 0.2590(3) 0.0629(17) Uani 1 1 d . . . . .
O30 O 0.2886(6) 0.5018(5) 0.3122(4) 0.080(2) Uani 1 1 d . . . . .
N12 N 0.2274(6) 0.6864(5) 0.1571(5) 0.066(2) Uani 1 1 d . . . . .
O29 O 0.1943(6) 0.6525(5) 0.3004(4) 0.071(2) Uani 1 1 d . . . . .
O22 O 0.5347(5) 1.1219(5) 0.3343(4) 0.0688(19) Uani 1 1 d . . . . .
O18 O 0.9948(6) 1.1602(5) 0.1622(4) 0.077(2) Uani 1 1 d . . . . .
O23 O 0.7665(5) 0.8359(4) 0.3809(4) 0.0622(17) Uani 1 1 d . . . . .
O26 O 0.4604(5) 0.6512(4) 0.1180(3) 0.0620(17) Uani 1 1 d . . . . .
O19 O 0.9205(5) 1.3717(5) 0.2434(4) 0.0693(19) Uani 1 1 d D . . . .
O17 O 1.0226(6) 1.2211(5) 0.2791(5) 0.086(2) Uani 1 1 d . . . . .
O21 O 0.7006(5) 1.2271(4) 0.2952(4) 0.0616(17) Uani 1 1 d . . . . .
O3 O 0.6846(5) 0.7501(4) 0.2068(3) 0.0620(17) Uani 1 1 d . . . . .
O20 O 0.8427(6) 1.2653(5) 0.3593(4) 0.072(2) Uani 1 1 d . . . . .
N4 N 0.5595(6) 0.8195(5) 0.4314(4) 0.064(2) Uani 1 1 d . . . . .
O12 O 0.9123(7) 1.3765(5) 0.1105(5) 0.090(3) Uani 1 1 d . . . . .
H12 H 0.937038 1.398074 0.138453 0.135 Uiso 1 1 calc DGR . . . .
N5 N 0.5764(7) 0.8889(6) 0.4667(4) 0.065(2) Uani 1 1 d . . . . .
O16 O 0.1472(6) 0.6535(5) 0.1402(5) 0.089(2) Uani 1 1 d . . . . .
H16 H 0.152979 0.600736 0.137067 0.133 Uiso 1 1 calc GR . . . .
N9 N 0.8611(7) 1.3025(5) 0.1410(5) 0.068(2) Uani 1 1 d . . . . .
O7 O 0.6290(5) 0.9566(4) 0.3588(3) 0.0633(17) Uani 1 1 d . . . . .
O6 O 0.4982(5) 0.6773(4) 0.3827(3) 0.0632(17) Uani 1 1 d . . . . .
N1 N 0.8487(6) 0.7743(5) 0.2315(4) 0.063(2) Uani 1 1 d . . . . .
N8 N 0.6611(7) 1.1921(5) 0.1418(5) 0.067(2) Uani 1 1 d . . . . .
O2 O 0.9041(5) 0.9201(4) 0.2815(4) 0.0653(18) Uani 1 1 d . . . . .
O15 O 0.3623(5) 0.7532(4) 0.2033(3) 0.0603(16) Uani 1 1 d . . . . .
N10 N 0.4699(6) 0.8696(5) 0.1229(4) 0.060(2) Uani 1 1 d . . . . .
O4 O 0.6192(6) 0.5335(5) 0.1394(5) 0.081(2) Uani 1 1 d . . . . .
H4 H 0.559514 0.527005 0.149953 0.122 Uiso 1 1 calc GR . . . .
C34 C 0.3347(7) 0.7945(7) 0.1551(5) 0.060(2) Uani 1 1 d . . . . .
N3 N 0.6418(7) 0.6093(6) 0.1618(5) 0.067(2) Uani 1 1 d . . . . .
C50 C 0.4936(8) 1.1918(7) 0.3476(5) 0.064(3) Uani 1 1 d . . . . .
N2 N 0.8380(6) 0.7015(5) 0.1980(5) 0.065(2) Uani 1 1 d . . . . .
O8 O 0.7058(6) 1.1580(5) 0.4412(4) 0.075(2) Uani 1 1 d . . . . .
H8 H 0.754894 1.179860 0.413769 0.112 Uiso 1 1 calc GR . . . .
C26 C 0.7997(8) 1.2764(7) 0.1120(6) 0.065(3) Uani 1 1 d . . . . .
C16 C 0.6106(7) 0.9531(7) 0.4253(5) 0.060(2) Uani 1 1 d . . . . .
C51 C 0.3864(8) 1.1897(8) 0.3759(6) 0.077(3) Uani 1 1 d . . . . .
H51A H 0.359824 1.139791 0.360738 0.116 Uiso 1 1 calc GR . . . .
H51B H 0.359262 1.241445 0.359517 0.116 Uiso 1 1 calc GR . . . .
H51C H 0.370492 1.186614 0.425681 0.116 Uiso 1 1 calc GR . . . .
N11 N 0.3780(6) 0.8559(6) 0.1143(5) 0.065(2) Uani 1 1 d . . . . .
C63 C 0.4074(9) 0.4106(7) 0.1809(5) 0.067(3) Uani 1 1 d . . . . .
C52 C 0.8471(8) 0.8208(8) 0.4664(6) 0.077(3) Uani 1 1 d . . . . .
H52A H 0.904561 0.851095 0.438725 0.116 Uiso 1 1 calc GR . . . .
H52B H 0.865775 0.774618 0.494586 0.116 Uiso 1 1 calc GR . . . .
H52C H 0.805917 0.860422 0.495705 0.116 Uiso 1 1 calc GR . . . .
N6 N 0.6741(6) 1.0892(6) 0.4123(5) 0.066(2) Uani 1 1 d . . . . .
C19 C 0.4463(8) 0.8551(6) 0.3129(5) 0.061(2) Uani 1 1 d . . . . .
H19A H 0.454872 0.870306 0.357231 0.073 Uiso 1 1 calc R . . . .
H19B H 0.393740 0.812476 0.321797 0.073 Uiso 1 1 calc R . . . .
N7 N 0.6106(7) 1.1262(5) 0.1855(4) 0.064(2) Uani 1 1 d . . . . .
C32 C 0.6083(8) 0.9597(7) 0.0779(5) 0.066(3) Uani 1 1 d . . . . .
C70 C 0.2163(9) 0.4845(7) 0.3613(6) 0.073(3) Uani 1 1 d . . . . .
C35 C 0.2440(7) 0.7646(7) 0.1399(5) 0.063(3) Uani 1 1 d . . . . .
C11 C 0.4656(9) 0.5996(7) 0.3745(6) 0.069(3) Uani 1 1 d . . . . .
C20 C 0.4209(8) 0.9316(7) 0.2760(6) 0.064(3) Uani 1 1 d . . . . .
C31 C 0.6681(8) 1.0179(7) 0.0358(5) 0.071(3) Uani 1 1 d . . . . .
H31 H 0.656630 1.049288 -0.002541 0.086 Uiso 1 1 calc R . . . .
C71 C 0.2148(12) 0.3974(8) 0.3989(7) 0.103(5) Uani 1 1 d . . . . .
H71A H 0.215767 0.352883 0.367317 0.155 Uiso 1 1 calc GR . . . .
H71B H 0.156654 0.391280 0.436501 0.155 Uiso 1 1 calc GR . . . .
H71C H 0.271123 0.392095 0.416852 0.155 Uiso 1 1 calc GR . . . .
C36 C 0.1902(9) 0.8218(7) 0.1028(6) 0.077(3) Uani 1 1 d . . . . .
H36A H 0.209858 0.811751 0.054209 0.115 Uiso 1 1 calc GR . . . .
H36B H 0.203831 0.881148 0.109036 0.115 Uiso 1 1 calc GR . . . .
H36C H 0.121472 0.810220 0.120650 0.115 Uiso 1 1 calc GR . . . .
C69 C 0.1405(8) 0.5404(7) 0.3828(6) 0.071(3) Uani 1 1 d . . . . .
H69 H 0.089473 0.521632 0.420645 0.086 Uiso 1 1 calc R . . . .
C24 C 0.5283(9) 1.1143(7) 0.1763(6) 0.071(3) Uani 1 1 d . . . . .
H24 H 0.510912 1.149515 0.142009 0.086 Uiso 1 1 calc R . . . .
C55 C 0.7297(8) 0.6567(7) 0.3842(6) 0.067(3) Uani 1 1 d . . . . .
C3 C 1.0372(8) 0.9547(7) 0.3080(6) 0.070(3) Uani 1 1 d . . . . .
H3 H 1.082676 0.984360 0.324379 0.083 Uiso 1 1 calc R . . . .
C7 C 0.7524(8) 0.6944(7) 0.1902(6) 0.067(3) Uani 1 1 d . . . . .
C29 C 0.7364(7) 0.9706(6) 0.1165(5) 0.058(2) Uani 1 1 d . . . . .
C58 C 0.6161(9) 0.7418(8) 0.0164(6) 0.075(3) Uani 1 1 d . . . . .
C23 C 0.4594(9) 1.0512(7) 0.2140(6) 0.071(3) Uani 1 1 d . . . . .
C30 C 0.7509(8) 1.0229(7) 0.0603(5) 0.065(3) Uani 1 1 d . . . . .
H30 H 0.806301 1.057004 0.040422 0.078 Uiso 1 1 calc R . . . .
C53 C 0.7934(8) 0.7843(7) 0.4202(6) 0.066(3) Uani 1 1 d . . . . .
C8 C 0.7293(9) 0.6139(7) 0.1613(6) 0.072(3) Uani 1 1 d . . . . .
C33 C 0.5127(8) 0.9320(7) 0.0822(6) 0.068(3) Uani 1 1 d . . . . .
H33 H 0.479005 0.961111 0.053645 0.081 Uiso 1 1 calc R . . . .
C1 C 0.8856(8) 1.0494(7) 0.3415(6) 0.067(3) Uani 1 1 d . . . . .
H1A H 0.836323 1.024766 0.381414 0.080 Uiso 1 1 calc R . . . .
H1B H 0.924951 1.089858 0.358101 0.080 Uiso 1 1 calc R . . . .
C15 C 0.5058(8) 0.7628(7) 0.4720(5) 0.066(3) Uani 1 1 d . . . . .
H15 H 0.485410 0.772849 0.519035 0.079 Uiso 1 1 calc R . . . .
C49 C 0.5412(8) 1.2709(7) 0.3389(5) 0.060(2) Uani 1 1 d . . . . .
H49 H 0.503161 1.319046 0.352949 0.072 Uiso 1 1 calc R . . . .
C60 C 0.4767(8) 0.6431(7) 0.0541(6) 0.068(3) Uani 1 1 d . . . . .
C17 C 0.6394(8) 1.0267(7) 0.4574(5) 0.063(3) Uani 1 1 d . . . . .
C6 C 0.9353(8) 0.7848(7) 0.2344(6) 0.069(3) Uani 1 1 d . . . . .
H6 H 0.980628 0.742697 0.216812 0.083 Uiso 1 1 calc R . . . .
C18 C 0.6353(8) 1.0257(7) 0.5306(5) 0.069(3) Uani 1 1 d . . . . .
H18A H 0.582833 0.988254 0.556656 0.104 Uiso 1 1 calc GR . . . .
H18B H 0.624356 1.083509 0.545976 0.104 Uiso 1 1 calc GR . . . .
H18C H 0.695925 1.004834 0.537786 0.104 Uiso 1 1 calc GR . . . .
C21 C 0.3422(8) 0.9589(8) 0.2573(7) 0.077(3) Uani 1 1 d . . . . .
H21 H 0.281048 0.931998 0.269085 0.093 Uiso 1 1 calc R . . . .
C54 C 0.7780(9) 0.6973(8) 0.4241(6) 0.076(3) Uani 1 1 d . . . . .
H54 H 0.801913 0.663222 0.455935 0.091 Uiso 1 1 calc R . . . .
C59 C 0.5492(9) 0.6847(8) 0.0056(6) 0.080(3) Uani 1 1 d . . . . .
H59 H 0.554347 0.673262 -0.040387 0.096 Uiso 1 1 calc R . . . .
C13 C 0.4283(9) 0.6158(7) 0.4850(6) 0.077(3) Uani 1 1 d . . . . .
H13 H 0.403807 0.607036 0.532937 0.092 Uiso 1 1 calc R . . . .
C48 C 0.6368(9) 1.2849(7) 0.3122(5) 0.066(3) Uani 1 1 d . . . . .
C14 C 0.4751(9) 0.6854(8) 0.4505(6) 0.071(3) Uani 1 1 d . . . . .
C2 C 0.9482(8) 0.9795(7) 0.3089(5) 0.061(2) Uani 1 1 d . . . . .
C10 C 0.4920(8) 0.5736(7) 0.3022(5) 0.068(3) Uani 1 1 d . . . . .
H10A H 0.562503 0.571610 0.285050 0.082 Uiso 1 1 calc R . . . .
H10B H 0.465912 0.516049 0.300829 0.082 Uiso 1 1 calc R . . . .
C57 C 0.6841(11) 0.7892(10) -0.0433(7) 0.104(5) Uani 1 1 d . . . . .
H57A H 0.681482 0.850160 -0.036281 0.156 Uiso 1 1 calc GR . . . .
H57B H 0.665641 0.779194 -0.085053 0.156 Uiso 1 1 calc GR . . . .
H57C H 0.749289 0.768923 -0.047347 0.156 Uiso 1 1 calc GR . . . .
C61 C 0.4100(9) 0.5836(8) 0.0329(6) 0.078(3) Uani 1 1 d . . . . .
H61A H 0.409969 0.527590 0.056765 0.118 Uiso 1 1 calc GR . . . .
H61B H 0.431753 0.578082 -0.016336 0.118 Uiso 1 1 calc GR . . . .
H61C H 0.345123 0.606462 0.044485 0.118 Uiso 1 1 calc GR . . . .
C22 C 0.3690(9) 1.0349(8) 0.2168(6) 0.076(3) Uani 1 1 d . . . . .
H22 H 0.329321 1.068489 0.195321 0.092 Uiso 1 1 calc R . . . .
C5 C 0.9675(8) 0.8565(7) 0.2625(6) 0.065(3) Uani 1 1 d . . . . .
C68 C 0.1343(9) 0.6215(8) 0.3528(6) 0.070(3) Uani 1 1 d . . . . .
C4 C 1.0500(8) 0.8750(7) 0.2776(6) 0.072(3) Uani 1 1 d . . . . .
H4A H 1.105996 0.841351 0.269538 0.087 Uiso 1 1 calc R . . . .
C43 C 0.9313(9) 1.4212(8) 0.2883(7) 0.078(3) Uani 1 1 d . . . . .
C64 C 0.3196(10) 0.3815(8) 0.1770(7) 0.089(4) Uani 1 1 d . . . . .
H64 H 0.312153 0.321609 0.177486 0.106 Uiso 1 1 calc R . . . .
C62 C 0.4863(11) 0.3489(8) 0.1804(7) 0.090(4) Uani 1 1 d . . . . .
H62A H 0.527093 0.346663 0.133904 0.135 Uiso 1 1 calc GR . . . .
H62B H 0.458963 0.292334 0.196934 0.135 Uiso 1 1 calc GR . . . .
H62C H 0.524642 0.367301 0.210080 0.135 Uiso 1 1 calc GR . . . .
O11 O 0.7865(5) 1.1539(4) 0.1873(3) 0.0613(17) Uani 1 1 d . . . . .
C28 C 0.7897(8) 0.9499(7) 0.1672(5) 0.063(3) Uani 1 1 d . . . . .
H28A H 0.817740 0.892610 0.160340 0.075 Uiso 1 1 calc R . . . .
H28B H 0.842850 0.991377 0.161072 0.075 Uiso 1 1 calc R . . . .
C25 C 0.7469(8) 1.2013(7) 0.1478(6) 0.065(3) Uani 1 1 d . . . . .
C47 C 0.6763(9) 1.3762(7) 0.3002(7) 0.078(3) Uani 1 1 d . . . . .
H47A H 0.726859 1.381716 0.323498 0.117 Uiso 1 1 calc GR . . . .
H47B H 0.624667 1.415682 0.318080 0.117 Uiso 1 1 calc GR . . . .
H47C H 0.702661 1.389606 0.251264 0.117 Uiso 1 1 calc GR . . . .
C40 C 1.0697(9) 1.1210(8) 0.1626(7) 0.079(3) Uani 1 1 d . . . . .
C9 C 0.8031(9) 0.5495(8) 0.1384(8) 0.090(4) Uani 1 1 d . . . . .
H9A H 0.790976 0.499784 0.171022 0.135 Uiso 1 1 calc GR . . . .
H9B H 0.866344 0.573674 0.135570 0.135 Uiso 1 1 calc GR . . . .
H9C H 0.801028 0.532397 0.093550 0.135 Uiso 1 1 calc GR . . . .
C12 C 0.4231(9) 0.5580(8) 0.4350(6) 0.078(3) Uani 1 1 d . . . . .
H12A H 0.395737 0.502361 0.442572 0.093 Uiso 1 1 calc R . . . .
C56 C 0.7150(9) 0.5602(7) 0.3949(6) 0.079(3) Uani 1 1 d . . . . .
H56A H 0.646455 0.546917 0.411672 0.118 Uiso 1 1 calc GR . . . .
H56B H 0.748155 0.537639 0.428237 0.118 Uiso 1 1 calc GR . . . .
H56C H 0.740866 0.534136 0.351583 0.118 Uiso 1 1 calc GR . . . .
C45 C 0.8684(9) 1.3245(8) 0.3907(7) 0.079(3) Uani 1 1 d . . . . .
C44 C 0.9122(9) 1.3996(8) 0.3568(7) 0.083(3) Uani 1 1 d . . . . .
H44 H 0.930612 1.439734 0.383870 0.099 Uiso 1 1 calc R . . . .
C38 C 1.1013(10) 1.1823(10) 0.2604(8) 0.095(4) Uani 1 1 d . . . . .
C27 C 0.7768(10) 1.3234(7) 0.0520(6) 0.080(3) Uani 1 1 d . . . . .
H27A H 0.757096 1.381354 0.063514 0.120 Uiso 1 1 calc GR . . . .
H27B H 0.724816 1.293844 0.040009 0.120 Uiso 1 1 calc GR . . . .
H27C H 0.833728 1.325744 0.013158 0.120 Uiso 1 1 calc GR . . . .
C42 C 0.9700(10) 1.5101(8) 0.2604(8) 0.091(4) Uani 1 1 d . . . . .
H42A H 0.990370 1.511900 0.210577 0.137 Uiso 1 1 calc GR . . . .
H42B H 1.024755 1.523317 0.277869 0.137 Uiso 1 1 calc GR . . . .
H42C H 0.919739 1.551994 0.274875 0.137 Uiso 1 1 calc GR . . . .
C39 C 1.1262(10) 1.1341(9) 0.2039(8) 0.098(4) Uani 1 1 d . . . . .
H39 H 1.187543 1.108680 0.193623 0.117 Uiso 1 1 calc R . . . .
C67 C 0.0501(9) 0.6754(9) 0.3832(6) 0.089(4) Uani 1 1 d . . . . .
H67A H 0.072651 0.731829 0.390110 0.134 Uiso 1 1 calc GR . . . .
H67B H 0.014030 0.648502 0.427034 0.134 Uiso 1 1 calc GR . . . .
H67C H 0.008511 0.681198 0.352312 0.134 Uiso 1 1 calc GR . . . .
C65 C 0.2410(10) 0.4298(8) 0.1725(8) 0.096(4) Uani 1 1 d . . . . .
C46 C 0.8470(12) 1.3132(10) 0.4652(6) 0.105(5) Uani 1 1 d . . . . .
H46A H 0.780094 1.295243 0.483843 0.157 Uiso 1 1 calc GR . . . .
H46B H 0.857890 1.367059 0.483550 0.157 Uiso 1 1 calc GR . . . .
H46C H 0.888905 1.269610 0.477812 0.157 Uiso 1 1 calc GR . . . .
C41 C 1.0986(11) 1.0548(10) 0.1101(8) 0.108(5) Uani 1 1 d . . . . .
H41A H 1.070529 0.999530 0.129888 0.162 Uiso 1 1 calc GR . . . .
H41B H 1.168479 1.050595 0.096270 0.162 Uiso 1 1 calc GR . . . .
H41C H 1.075441 1.071795 0.070235 0.162 Uiso 1 1 calc GR . . . .
C37 C 1.1674(11) 1.1924(11) 0.3070(10) 0.127(6) Uani 1 1 d . U . . .
H37A H 1.197791 1.248898 0.297579 0.190 Uiso 1 1 calc GR . . . .
H37B H 1.216789 1.148734 0.298493 0.190 Uiso 1 1 calc GR . . . .
H37C H 1.129937 1.186078 0.354610 0.190 Uiso 1 1 calc GR . . . .
C66 C 0.1582(13) 0.3916(11) 0.1517(12) 0.153(7) Uani 1 1 d . U . . .
H66A H 0.101449 0.388305 0.190632 0.229 Uiso 1 1 calc GR . . . .
H66B H 0.174872 0.334343 0.136673 0.229 Uiso 1 1 calc GR . . . .
H66C H 0.144578 0.427381 0.114375 0.229 Uiso 1 1 calc GR . . . .

loop_
_atom_site_aniso_label
_atom_site_aniso_U_11
_atom_site_aniso_U_22
_atom_site_aniso_U_33
_atom_site_aniso_U_23
_atom_site_aniso_U_13
_atom_site_aniso_U_12
Dy4 0.0607(3) 0.0557(3) 0.0577(3) -0.0052(2) -0.0174(2) 0.0015(2)
Dy2 0.0602(3) 0.0551(3) 0.0639(3) -0.0078(2) -0.0195(2) 0.0020(2)
Dy3 0.0629(3) 0.0550(3) 0.0594(3) -0.0054(2) -0.0184(2) 0.0023(2)
Dy1 0.0585(3) 0.0584(3) 0.0721(3) -0.0094(2) -0.0197(2) 0.0023(2)
Dy5 0.0661(3) 0.0539(3) 0.0642(3) -0.0034(2) -0.0139(2) -0.0016(2)
O13 0.057(4) 0.059(4) 0.062(4) -0.007(3) -0.021(3) 0.007(3)
O9 0.065(4) 0.060(4) 0.057(4) -0.010(3) -0.018(3) 0.012(3)
O1 0.064(4) 0.055(4) 0.072(4) -0.002(3) -0.022(4) 0.004(3)
O25 0.072(5) 0.072(5) 0.063(4) -0.010(4) -0.022(4) -0.007(4)
O24 0.070(5) 0.061(4) 0.069(4) -0.002(3) -0.026(4) -0.006(3)
O28 0.067(5) 0.063(5) 0.104(6) -0.017(4) -0.011(4) -0.011(4)
O27 0.081(5) 0.053(4) 0.070(4) -0.010(3) -0.023(4) 0.001(4)
O14 0.063(4) 0.057(4) 0.059(4) 0.004(3) -0.019(3) -0.001(3)
O10 0.061(4) 0.060(4) 0.074(4) -0.008(3) -0.027(4) 0.005(3)
O5 0.078(5) 0.056(4) 0.059(4) -0.001(3) -0.025(4) 0.002(3)
O30 0.102(6) 0.063(5) 0.066(5) -0.001(4) -0.007(4) 0.015(4)
N12 0.058(5) 0.059(5) 0.083(6) -0.005(4) -0.020(4) -0.010(4)
O29 0.073(5) 0.061(4) 0.071(5) 0.003(4) -0.006(4) 0.001(4)
O22 0.066(5) 0.064(4) 0.078(5) -0.017(4) -0.020(4) 0.007(4)
O18 0.074(5) 0.075(5) 0.082(5) -0.004(4) -0.019(4) 0.017(4)
O23 0.064(4) 0.062(4) 0.065(4) -0.009(3) -0.023(3) 0.007(3)
O26 0.067(4) 0.058(4) 0.062(4) -0.003(3) -0.020(3) 0.002(3)
O19 0.064(4) 0.065(4) 0.082(5) -0.014(4) -0.022(4) 0.002(4)
O17 0.065(5) 0.085(6) 0.119(7) -0.026(5) -0.037(5) 0.010(4)
O21 0.062(4) 0.055(4) 0.071(4) -0.011(3) -0.021(3) 0.007(3)
O3 0.067(4) 0.060(4) 0.062(4) -0.009(3) -0.020(3) 0.005(3)
O20 0.078(5) 0.070(5) 0.073(5) -0.009(4) -0.025(4) -0.005(4)
N4 0.070(6) 0.062(5) 0.059(5) -0.005(4) -0.016(4) 0.003(4)
O12 0.099(7) 0.073(5) 0.103(6) -0.004(5) -0.032(5) -0.018(5)
N5 0.072(6) 0.065(5) 0.058(5) -0.013(4) -0.015(4) -0.003(4)
O16 0.074(5) 0.074(5) 0.122(7) -0.006(5) -0.032(5) -0.013(4)
N9 0.071(6) 0.054(5) 0.082(6) -0.007(4) -0.024(5) -0.001(4)
O7 0.072(5) 0.062(4) 0.057(4) -0.007(3) -0.017(3) -0.001(3)
O6 0.064(4) 0.060(4) 0.063(4) -0.003(3) -0.015(3) 0.002(3)
N1 0.058(5) 0.060(5) 0.070(5) -0.007(4) -0.013(4) 0.007(4)
N8 0.068(6) 0.054(5) 0.082(6) 0.000(4) -0.025(5) -0.002(4)
O2 0.070(5) 0.055(4) 0.072(4) -0.005(3) -0.019(4) 0.006(3)
O15 0.064(4) 0.055(4) 0.060(4) -0.003(3) -0.012(3) -0.004(3)
N10 0.062(5) 0.058(5) 0.063(5) -0.003(4) -0.020(4) 0.003(4)
O4 0.078(5) 0.064(5) 0.108(6) -0.022(4) -0.033(5) -0.005(4)
C34 0.055(6) 0.059(6) 0.061(6) -0.006(5) -0.007(5) -0.005(5)
N3 0.068(6) 0.063(5) 0.076(6) -0.018(4) -0.026(5) 0.002(4)
C50 0.060(6) 0.071(7) 0.061(6) -0.011(5) -0.014(5) 0.006(5)
N2 0.061(5) 0.057(5) 0.077(6) -0.010(4) -0.017(4) 0.006(4)
O8 0.082(6) 0.071(5) 0.071(5) -0.012(4) -0.016(4) -0.009(4)
C26 0.068(7) 0.059(6) 0.068(6) -0.012(5) -0.015(5) 0.008(5)
C16 0.061(6) 0.059(6) 0.058(6) -0.004(5) -0.014(5) -0.003(5)
C51 0.070(7) 0.078(8) 0.088(8) -0.017(6) -0.027(6) 0.010(6)
N11 0.060(5) 0.066(5) 0.073(6) 0.003(4) -0.024(4) -0.009(4)
C63 0.079(8) 0.062(6) 0.056(6) -0.002(5) -0.012(5) 0.006(6)
C52 0.067(7) 0.090(8) 0.083(8) 0.001(6) -0.035(6) -0.005(6)
N6 0.061(5) 0.061(5) 0.073(6) -0.015(4) -0.013(4) 0.003(4)
C19 0.067(6) 0.051(5) 0.066(6) -0.013(5) -0.019(5) 0.010(5)
N7 0.068(6) 0.055(5) 0.071(5) -0.010(4) -0.023(5) 0.007(4)
C32 0.072(7) 0.065(6) 0.064(6) 0.005(5) -0.028(5) 0.003(5)
C70 0.085(8) 0.070(7) 0.064(7) 0.016(5) -0.024(6) -0.012(6)
C35 0.057(6) 0.059(6) 0.069(6) 0.000(5) -0.010(5) 0.000(5)
C11 0.083(8) 0.051(6) 0.080(7) -0.006(5) -0.035(6) 0.003(5)
C20 0.063(6) 0.059(6) 0.073(7) -0.018(5) -0.018(5) 0.002(5)
C31 0.080(8) 0.074(7) 0.059(6) 0.010(5) -0.018(6) -0.010(6)
C71 0.158(15) 0.063(7) 0.083(9) 0.012(6) -0.026(9) -0.018(8)
C36 0.075(8) 0.072(7) 0.085(8) 0.002(6) -0.027(6) -0.011(6)
C69 0.071(7) 0.077(7) 0.061(6) 0.003(5) -0.009(5) -0.010(6)
C24 0.072(7) 0.063(7) 0.083(8) -0.006(6) -0.028(6) 0.010(6)
C55 0.056(6) 0.062(6) 0.072(7) 0.000(5) 0.002(5) -0.003(5)
C3 0.067(7) 0.074(7) 0.071(7) -0.012(5) -0.022(6) 0.007(6)
C7 0.071(7) 0.059(6) 0.069(7) 0.000(5) -0.015(6) 0.006(5)
C29 0.052(5) 0.057(6) 0.065(6) -0.007(5) -0.015(5) -0.002(4)
C58 0.072(7) 0.080(8) 0.070(7) -0.013(6) -0.011(6) -0.012(6)
C23 0.075(8) 0.061(6) 0.084(8) -0.013(6) -0.031(6) 0.018(6)
C30 0.064(6) 0.064(6) 0.068(6) 0.002(5) -0.021(5) -0.004(5)
C53 0.062(6) 0.065(6) 0.066(6) -0.007(5) -0.009(5) -0.002(5)
C8 0.083(8) 0.055(6) 0.077(7) -0.010(5) -0.019(6) 0.012(6)
C33 0.072(7) 0.067(7) 0.071(7) 0.000(5) -0.032(6) -0.011(5)
C1 0.057(6) 0.075(7) 0.071(7) -0.006(5) -0.020(5) 0.002(5)
C15 0.066(7) 0.071(7) 0.058(6) -0.006(5) -0.013(5) 0.004(5)
C49 0.063(6) 0.058(6) 0.061(6) -0.005(5) -0.019(5) 0.006(5)
C60 0.073(7) 0.075(7) 0.062(6) -0.009(5) -0.026(6) 0.008(6)
C17 0.062(6) 0.065(6) 0.063(6) -0.018(5) -0.014(5) -0.001(5)
C6 0.065(7) 0.067(7) 0.071(7) 0.001(5) -0.016(6) 0.008(5)
C18 0.078(7) 0.065(6) 0.068(7) -0.018(5) -0.020(6) 0.004(5)
C21 0.056(6) 0.073(7) 0.101(9) -0.020(7) -0.016(6) 0.013(5)
C54 0.087(8) 0.074(7) 0.068(7) 0.008(6) -0.028(6) 0.004(6)
C59 0.083(8) 0.095(9) 0.062(7) -0.016(6) -0.016(6) -0.006(7)
C13 0.099(9) 0.075(7) 0.060(6) 0.001(5) -0.030(6) -0.021(7)
C48 0.084(8) 0.056(6) 0.059(6) -0.001(5) -0.026(6) -0.004(5)
C14 0.079(8) 0.075(7) 0.060(6) -0.004(5) -0.018(6) -0.002(6)
C2 0.060(6) 0.060(6) 0.068(6) -0.004(5) -0.025(5) 0.000(5)
C10 0.061(6) 0.075(7) 0.072(7) 0.004(5) -0.026(5) 0.011(5)
C57 0.103(11) 0.123(12) 0.082(9) -0.009(8) -0.017(8) -0.037(9)
C61 0.090(9) 0.081(8) 0.070(7) -0.002(6) -0.032(6) -0.011(7)
C22 0.070(8) 0.070(7) 0.093(8) -0.010(6) -0.027(6) 0.015(6)
C5 0.064(7) 0.056(6) 0.076(7) -0.005(5) -0.021(5) 0.008(5)
C68 0.072(7) 0.077(7) 0.066(7) -0.006(6) -0.027(6) -0.008(6)
C4 0.060(7) 0.066(7) 0.095(8) -0.005(6) -0.028(6) 0.002(5)
C43 0.069(7) 0.068(7) 0.110(10) -0.018(7) -0.043(7) -0.001(6)
C64 0.086(9) 0.059(7) 0.106(10) -0.015(6) 0.003(8) 0.002(6)
C62 0.126(12) 0.065(7) 0.093(9) -0.014(6) -0.053(8) 0.019(7)
O11 0.064(4) 0.059(4) 0.064(4) -0.008(3) -0.021(3) 0.002(3)
C28 0.063(6) 0.063(6) 0.064(6) -0.013(5) -0.017(5) 0.006(5)
C25 0.069(7) 0.058(6) 0.074(7) -0.015(5) -0.026(6) -0.004(5)
C47 0.078(8) 0.055(6) 0.098(9) -0.014(6) -0.019(7) 0.004(6)
C40 0.067(8) 0.074(8) 0.091(9) 0.004(6) -0.015(7) 0.000(6)
C9 0.069(8) 0.075(8) 0.134(12) -0.037(8) -0.033(8) 0.021(6)
C12 0.089(9) 0.069(7) 0.073(7) 0.010(6) -0.019(6) -0.017(6)
C56 0.094(9) 0.059(6) 0.087(8) 0.006(6) -0.033(7) -0.001(6)
C45 0.081(8) 0.070(7) 0.093(9) -0.022(6) -0.033(7) -0.002(6)
C44 0.084(9) 0.076(8) 0.101(10) -0.018(7) -0.046(8) 0.005(7)
C38 0.067(8) 0.098(10) 0.123(12) -0.002(9) -0.034(8) 0.006(7)
C27 0.102(10) 0.064(7) 0.083(8) 0.002(6) -0.040(7) -0.006(6)
C42 0.085(9) 0.074(8) 0.120(11) 0.000(7) -0.037(8) -0.003(7)
C39 0.075(9) 0.093(10) 0.115(12) -0.014(9) -0.005(8) 0.000(7)
C67 0.077(8) 0.106(10) 0.078(8) -0.001(7) -0.008(7) 0.010(7)
C65 0.079(9) 0.068(8) 0.133(12) -0.019(8) -0.010(8) -0.018(7)
C46 0.142(14) 0.113(11) 0.069(8) -0.012(7) -0.043(8) -0.036(10)
C41 0.095(11) 0.113(12) 0.108(11) -0.026(9) -0.007(9) 0.023(9)
C37 0.083(9) 0.137(12) 0.181(14) -0.033(11) -0.067(10) 0.011(8)
C66 0.125(12) 0.102(11) 0.226(16) -0.050(11) -0.026(12) -0.021(10)

loop_
_atom_type_symbol
_atom_type_description
_atom_type_scat_dispersion_real
_atom_type_scat_dispersion_imag
_atom_type_scat_source
C C 0.0033 0.0016 'International Tables Vol C Tables 4.2.6.8 and 6.1.1.4'
H H 0.0000 0.0000 'International Tables Vol C Tables 4.2.6.8 and 6.1.1.4'
Dy Dy -0.1892 4.4098 'International Tables Vol C Tables 4.2.6.8 and 6.1.1.4'
N N 0.0061 0.0033 'International Tables Vol C Tables 4.2.6.8 and 6.1.1.4'
O O 0.0106 0.0060 'International Tables Vol C Tables 4.2.6.8 and 6.1.1.4'

loop_
_geom_angle_atom_site_label_1
_geom_angle_atom_site_label_2
_geom_angle_atom_site_label_3
_geom_angle
_geom_angle_site_symmetry_1
_geom_angle_site_symmetry_3
_geom_angle_publ_flag
Dy5 Dy4 Dy3 131.060(18) . . ?
O9 Dy4 Dy3 32.65(17) . . ?
O9 Dy4 Dy5 110.49(18) . . ?
O9 Dy4 O25 129.8(3) . . ?
O9 Dy4 O5 89.5(2) . . ?
O9 Dy4 O26 153.8(2) . . ?
O9 Dy4 O3 67.5(2) . . ?
O9 Dy4 O15 91.5(2) . . ?
O9 Dy4 N10 90.6(2) . . ?
O9 Dy4 N3 120.8(3) . . ?
O25 Dy4 Dy3 109.07(18) . . ?
O25 Dy4 Dy5 118.09(18) . . ?
O25 Dy4 O5 138.1(2) . . ?
O25 Dy4 O26 73.1(2) . . ?
O25 Dy4 O3 82.1(2) . . ?
O25 Dy4 O15 116.5(2) . . ?
O25 Dy4 N10 70.7(3) . . ?
O25 Dy4 N3 72.8(3) . . ?
O5 Dy4 Dy3 97.51(17) . . ?
O5 Dy4 Dy5 36.83(17) . . ?
O5 Dy4 O26 73.7(2) . . ?
O5 Dy4 O3 105.0(2) . . ?
O5 Dy4 O15 68.8(2) . . ?
O5 Dy4 N10 131.0(3) . . ?
O5 Dy4 N3 74.2(3) . . ?
O26 Dy4 Dy3 165.81(16) . . ?
O26 Dy4 Dy5 45.03(16) . . ?
O26 Dy4 N10 85.9(2) . . ?
O26 Dy4 N3 74.4(3) . . ?
O3 Dy4 Dy3 34.86(16) . . ?
O3 Dy4 Dy5 140.50(17) . . ?
O3 Dy4 O26 135.6(2) . . ?
O3 Dy4 O15 158.6(2) . . ?
O3 Dy4 N10 120.0(3) . . ?
O3 Dy4 N3 63.2(3) . . ?
O15 Dy4 Dy3 123.97(16) . . ?
O15 Dy4 Dy5 41.56(15) . . ?
O15 Dy4 O26 63.9(2) . . ?
O15 Dy4 N10 62.2(2) . . ?
O15 Dy4 N3 130.0(3) . . ?
N10 Dy4 Dy3 108.18(18) . . ?
N10 Dy4 Dy5 99.22(19) . . ?
N3 Dy4 Dy3 92.6(2) . . ?
N3 Dy4 Dy5 89.4(2) . . ?
N3 Dy4 N10 142.2(3) . . ?
Dy1 Dy2 Dy3 132.160(18) . . ?
O13 Dy2 Dy3 32.85(17) . . ?
O13 Dy2 Dy1 111.46(17) . . ?
O13 Dy2 O1 90.9(2) . . ?
O13 Dy2 O22 128.1(2) . . ?
O13 Dy2 O21 153.7(2) . . ?
O13 Dy2 O7 67.9(2) . . ?
O13 Dy2 N6 121.6(3) . . ?
O13 Dy2 N7 89.6(2) . . ?
O13 Dy2 O11 90.0(2) . . ?
O1 Dy2 Dy3 98.48(16) . . ?
O1 Dy2 Dy1 37.21(16) . . ?
O1 Dy2 O21 75.1(2) . . ?
O1 Dy2 O7 103.4(2) . . ?
O1 Dy2 N6 72.0(3) . . ?
O1 Dy2 N7 130.2(3) . . ?
O1 Dy2 O11 68.3(2) . . ?
O22 Dy2 Dy3 106.83(19) . . ?
O22 Dy2 Dy1 119.08(18) . . ?
O22 Dy2 O1 137.6(2) . . ?
O22 Dy2 O21 73.7(2) . . ?
O22 Dy2 O7 81.0(3) . . ?
O22 Dy2 N6 73.0(3) . . ?
O22 Dy2 N7 73.0(3) . . ?
O22 Dy2 O11 120.2(3) . . ?
O21 Dy2 Dy3 168.69(16) . . ?
O21 Dy2 Dy1 45.41(16) . . ?
O21 Dy2 N6 75.7(3) . . ?
O21 Dy2 N7 83.1(2) . . ?
O7 Dy2 Dy3 35.09(16) . . ?
O7 Dy2 Dy1 139.20(18) . . ?
O7 Dy2 O21 136.5(2) . . ?
O7 Dy2 N6 63.1(3) . . ?
O7 Dy2 N7 122.6(3) . . ?
O7 Dy2 O11 156.7(2) . . ?
N6 Dy2 Dy3 93.5(2) . . ?
N6 Dy2 Dy1 87.8(2) . . ?
N6 Dy2 N7 143.7(3) . . ?
N7 Dy2 Dy3 108.02(18) . . ?
N7 Dy2 Dy1 97.9(2) . . ?
O11 Dy2 Dy3 122.57(16) . . ?
O11 Dy2 Dy1 41.53(16) . . ?
O11 Dy2 O21 64.2(2) . . ?
O11 Dy2 N6 129.0(3) . . ?
O11 Dy2 N7 61.9(3) . . ?
Dy2 Dy3 Dy4 110.945(16) . . ?
O13 Dy3 Dy4 95.33(16) . . ?
O13 Dy3 Dy2 32.41(16) . . ?
O13 Dy3 O9 95.8(2) . . ?
O13 Dy3 O23 100.7(2) . . ?
O13 Dy3 O3 91.5(2) . . ?
O13 Dy3 N4 127.6(2) . . ?
O13 Dy3 O7 67.0(2) . . ?
O13 Dy3 N1 80.8(2) . . ?
O9 Dy3 Dy4 31.73(16) . . ?
O9 Dy3 Dy2 94.70(16) . . ?
O9 Dy3 O3 66.2(2) . . ?
O9 Dy3 N4 82.6(2) . . ?
O9 Dy3 O7 92.1(2) . . ?
O9 Dy3 N1 126.6(2) . . ?
O24 Dy3 Dy4 87.81(18) . . ?
O24 Dy3 Dy2 161.23(18) . . ?
O24 Dy3 O13 151.4(2) . . ?
O24 Dy3 O9 101.5(2) . . ?
O24 Dy3 O23 73.3(2) . . ?
O24 Dy3 O3 75.1(2) . . ?
O24 Dy3 N4 77.6(3) . . ?
O24 Dy3 O7 134.1(2) . . ?
O24 Dy3 N1 70.5(3) . . ?
O23 Dy3 Dy4 161.12(17) . . ?
O23 Dy3 Dy2 87.92(17) . . ?
O23 Dy3 O9 152.7(2) . . ?
O23 Dy3 O3 134.3(2) . . ?
O23 Dy3 N4 70.1(3) . . ?
O23 Dy3 O7 74.8(2) . . ?
O23 Dy3 N1 77.8(3) . . ?
O3 Dy3 Dy4 34.45(17) . . ?
O3 Dy3 Dy2 120.74(17) . . ?
O3 Dy3 N4 132.7(3) . . ?
O3 Dy3 N1 60.7(3) . . ?
N4 Dy3 Dy4 107.49(19) . . ?
N4 Dy3 Dy2 95.31(18) . . ?
N4 Dy3 N1 139.9(3) . . ?
O7 Dy3 Dy4 121.23(17) . . ?
O7 Dy3 Dy2 34.58(17) . . ?
O7 Dy3 O3 148.3(2) . . ?
O7 Dy3 N4 60.8(2) . . ?
O7 Dy3 N1 132.2(3) . . ?
N1 Dy3 Dy4 95.12(19) . . ?
N1 Dy3 Dy2 107.11(18) . . ?
O1 Dy1 Dy2 38.40(18) . . ?
O1 Dy1 O18 87.8(3) . . ?
O1 Dy1 O19 155.8(3) . . ?
O1 Dy1 O17 91.9(3) . . ?
O1 Dy1 O21 73.2(2) . . ?
O1 Dy1 O20 83.3(3) . . ?
O1 Dy1 N9 132.9(3) . . ?
O1 Dy1 O11 69.3(2) . . ?
O18 Dy1 Dy2 101.7(2) . . ?
O18 Dy1 O19 110.1(3) . . ?
O18 Dy1 O21 138.1(3) . . ?
O18 Dy1 O20 146.4(3) . . ?
O18 Dy1 N9 78.0(3) . . ?
O18 Dy1 O11 76.4(3) . . ?
O19 Dy1 Dy2 142.83(18) . . ?
O19 Dy1 O21 100.7(2) . . ?
O19 Dy1 N9 68.7(3) . . ?
O19 Dy1 O11 129.4(2) . . ?
O17 Dy1 Dy2 130.1(2) . . ?
O17 Dy1 O18 73.5(3) . . ?
O17 Dy1 O19 78.6(3) . . ?
O17 Dy1 O21 142.1(3) . . ?
O17 Dy1 O20 74.5(3) . . ?
O17 Dy1 N9 125.1(3) . . ?
O17 Dy1 O11 145.0(3) . . ?
O21 Dy1 Dy2 42.19(15) . . ?
O20 Dy1 Dy2 91.17(19) . . ?
O20 Dy1 O19 72.7(3) . . ?
O20 Dy1 O21 69.3(2) . . ?
O20 Dy1 N9 130.1(3) . . ?
O20 Dy1 O11 129.0(3) . . ?
N9 Dy1 Dy2 100.9(2) . . ?
N9 Dy1 O21 88.0(3) . . ?
O11 Dy1 Dy2 41.50(17) . . ?
O11 Dy1 O21 62.0(2) . . ?
O11 Dy1 N9 63.8(3) . . ?
O28 Dy5 Dy4 145.9(2) . . ?
O28 Dy5 N12 70.0(3) . . ?
O28 Dy5 O26 103.1(3) . . ?
O28 Dy5 O15 133.8(3) . . ?
O27 Dy5 Dy4 89.58(18) . . ?
O27 Dy5 O28 73.6(3) . . ?
O27 Dy5 N12 126.3(3) . . ?
O27 Dy5 O26 69.6(2) . . ?
O27 Dy5 O15 128.6(2) . . ?
O5 Dy5 Dy4 37.86(17) . . ?
O5 Dy5 O28 151.9(3) . . ?
O5 Dy5 O27 79.0(3) . . ?
O5 Dy5 O30 86.1(3) . . ?
O5 Dy5 N12 134.3(3) . . ?
O5 Dy5 O29 106.7(3) . . ?
O5 Dy5 O26 72.6(2) . . ?
O5 Dy5 O15 69.9(2) . . ?
O30 Dy5 Dy4 123.9(2) . . ?
O30 Dy5 O28 81.1(3) . . ?
O30 Dy5 O27 75.7(3) . . ?
O30 Dy5 N12 133.2(3) . . ?
O30 Dy5 O29 73.5(3) . . ?
O30 Dy5 O26 142.0(3) . . ?
O30 Dy5 O15 138.4(3) . . ?
N12 Dy5 Dy4 99.18(19) . . ?
N12 Dy5 O26 81.7(3) . . ?
O29 Dy5 Dy4 114.49(19) . . ?
O29 Dy5 O28 93.5(3) . . ?
O29 Dy5 O27 148.1(3) . . ?
O29 Dy5 N12 72.5(3) . . ?
O29 Dy5 O26 142.2(2) . . ?
O29 Dy5 O15 81.4(2) . . ?
O26 Dy5 Dy4 42.83(15) . . ?
O15 Dy5 Dy4 41.83(17) . . ?
O15 Dy5 N12 64.7(3) . . ?
O15 Dy5 O26 62.6(2) . . ?
Dy2 O13 Dy3 114.7(3) . . ?
C28 O13 Dy2 122.1(6) . . ?
C28 O13 Dy3 123.1(6) . . ?
Dy4 O9 Dy3 115.6(3) . . ?
C19 O9 Dy4 121.9(6) . . ?
C19 O9 Dy3 122.3(6) . . ?
Dy1 O1 Dy2 104.4(3) . . ?
C1 O1 Dy2 128.6(6) . . ?
C1 O1 Dy1 124.5(6) . . ?
C58 O25 Dy4 137.3(7) . . ?
C55 O24 Dy3 135.9(7) . . ?
C65 O28 Dy5 130.4(9) . . ?
C63 O27 Dy5 132.1(7) . . ?
C32 O14 C29 105.9(8) . . ?
C20 O10 C23 105.6(9) . . ?
Dy5 O5 Dy4 105.3(3) . . ?
C10 O5 Dy4 128.3(6) . . ?
C10 O5 Dy5 122.3(6) . . ?
C70 O30 Dy5 135.3(8) . . ?
O16 N12 Dy5 124.3(6) . . ?
C35 N12 Dy5 121.2(7) . . ?
C35 N12 O16 114.4(9) . . ?
C68 O29 Dy5 135.8(7) . . ?
C50 O22 Dy2 137.6(7) . . ?
C40 O18 Dy1 132.1(8) . . ?
C53 O23 Dy3 136.1(7) . . ?
Dy4 O26 Dy5 92.1(2) . . ?
C60 O26 Dy4 132.5(7) . . ?
C60 O26 Dy5 134.7(7) . . ?
C43 O19 Dy1 133.5(8) . . ?
C38 O17 Dy1 135.1(9) . . ?
Dy2 O21 Dy1 92.4(2) . . ?
C48 O21 Dy2 131.5(7) . . ?
C48 O21 Dy1 135.7(7) . . ?
Dy4 O3 Dy3 110.7(3) . . ?
C7 O3 Dy4 124.8(7) . . ?
C7 O3 Dy3 119.1(7) . . ?
C45 O20 Dy1 135.4(8) . . ?
N5 N4 Dy3 110.1(6) . . ?
C15 N4 Dy3 137.5(7) . . ?
C15 N4 N5 111.2(9) . . ?
N9 O12 H12 109.5 . . ?
C16 N5 N4 111.1(8) . . ?
N12 O16 H16 109.5 . . ?
O12 N9 Dy1 123.6(6) . . ?
C26 N9 Dy1 120.6(7) . . ?
C26 N9 O12 115.8(9) . . ?
Dy2 O7 Dy3 110.3(3) . . ?
C16 O7 Dy2 126.0(6) . . ?
C16 O7 Dy3 118.2(6) . . ?
C11 O6 C14 105.9(9) . . ?
N2 N1 Dy3 110.9(6) . . ?
C6 N1 Dy3 134.5(8) . . ?
C6 N1 N2 112.0(9) . . ?
C25 N8 N7 112.5(9) . . ?
C5 O2 C2 107.4(8) . . ?
Dy5 O15 Dy4 96.6(2) . . ?
C34 O15 Dy4 115.4(6) . . ?
C34 O15 Dy5 117.6(6) . . ?
N11 N10 Dy4 113.8(6) . . ?
C33 N10 Dy4 132.3(7) . . ?
C33 N10 N11 110.6(8) . . ?
N3 O4 H4 109.5 . . ?
O15 C34 C35 117.7(9) . . ?
N11 C34 O15 128.2(10) . . ?
N11 C34 C35 114.0(9) . . ?
O4 N3 Dy4 126.6(6) . . ?
C8 N3 Dy4 120.5(7) . . ?
C8 N3 O4 112.2(9) . . ?
O22 C50 C51 117.4(10) . . ?
O22 C50 C49 124.3(10) . . ?
C49 C50 C51 118.2(10) . . ?
C7 N2 N1 112.1(9) . . ?
N6 O8 H8 109.5 . . ?
N9 C26 C25 112.7(10) . . ?
N9 C26 C27 123.4(10) . . ?
C25 C26 C27 123.5(10) . . ?
N5 C16 O7 126.7(9) . . ?
N5 C16 C17 114.9(9) . . ?
O7 C16 C17 118.1(9) . . ?
C50 C51 H51A 109.5 . . ?
C50 C51 H51B 109.5 . . ?
C50 C51 H51C 109.5 . . ?
H51A C51 H51B 109.5 . . ?
H51A C51 H51C 109.5 . . ?
H51B C51 H51C 109.5 . . ?
C34 N11 N10 110.8(8) . . ?
O27 C63 C64 122.6(11) . . ?
O27 C63 C62 117.8(11) . . ?
C64 C63 C62 119.7(11) . . ?
H52A C52 H52B 109.5 . . ?
H52A C52 H52C 109.5 . . ?
H52B C52 H52C 109.5 . . ?
C53 C52 H52A 109.5 . . ?
C53 C52 H52B 109.5 . . ?
C53 C52 H52C 109.5 . . ?
O8 N6 Dy2 126.7(6) . . ?
C17 N6 Dy2 120.8(7) . . ?
C17 N6 O8 112.4(9) . . ?
O9 C19 H19A 109.6 . . ?
O9 C19 H19B 109.6 . . ?
O9 C19 C20 110.4(9) . . ?
H19A C19 H19B 108.1 . . ?
C20 C19 H19A 109.6 . . ?
C20 C19 H19B 109.6 . . ?
N8 N7 Dy2 114.5(6) . . ?
C24 N7 Dy2 132.0(8) . . ?
C24 N7 N8 112.0(9) . . ?
O14 C32 C33 117.2(9) . . ?
C31 C32 O14 109.8(10) . . ?
C31 C32 C33 132.8(10) . . ?
O30 C70 C71 116.3(12) . . ?
O30 C70 C69 123.9(10) . . ?
C69 C70 C71 119.8(11) . . ?
N12 C35 C34 111.8(9) . . ?
N12 C35 C36 126.8(10) . . ?
C36 C35 C34 121.1(9) . . ?
O6 C11 C10 114.8(10) . . ?
O6 C11 C12 111.7(10) . . ?
C12 C11 C10 133.2(11) . . ?
O10 C20 C19 114.5(9) . . ?
C21 C20 O10 109.8(10) . . ?
C21 C20 C19 135.6(11) . . ?
C32 C31 H31 126.6 . . ?
C32 C31 C30 106.8(10) . . ?
C30 C31 H31 126.6 . . ?
C70 C71 H71A 109.5 . . ?
C70 C71 H71B 109.5 . . ?
C70 C71 H71C 109.5 . . ?
H71A C71 H71B 109.5 . . ?
H71A C71 H71C 109.5 . . ?
H71B C71 H71C 109.5 . . ?
C35 C36 H36A 109.5 . . ?
C35 C36 H36B 109.5 . . ?
C35 C36 H36C 109.5 . . ?
H36A C36 H36B 109.5 . . ?
H36A C36 H36C 109.5 . . ?
H36B C36 H36C 109.5 . . ?
C70 C69 H69 117.6 . . ?
C68 C69 C70 124.9(11) . . ?
C68 C69 H69 117.6 . . ?
N7 C24 H24 117.5 . . ?
N7 C24 C23 124.9(11) . . ?
C23 C24 H24 117.5 . . ?
O24 C55 C54 125.5(10) . . ?
O24 C55 C56 115.7(10) . . ?
C54 C55 C56 118.8(11) . . ?
C2 C3 H3 126.9 . . ?
C2 C3 C4 106.3(10) . . ?
C4 C3 H3 126.9 . . ?
O3 C7 C8 117.8(10) . . ?
N2 C7 O3 125.3(10) . . ?
N2 C7 C8 116.9(10) . . ?
O14 C29 C28 114.7(9) . . ?
C30 C29 O14 110.2(9) . . ?
C30 C29 C28 135.0(10) . . ?
O25 C58 C59 124.1(11) . . ?
O25 C58 C57 115.9(11) . . ?
C59 C58 C57 120.0(11) . . ?
O10 C23 C24 115.5(10) . . ?
C22 C23 O10 110.5(11) . . ?
C22 C23 C24 133.7(11) . . ?
C31 C30 H30 126.4 . . ?
C29 C30 C31 107.3(10) . . ?
C29 C30 H30 126.4 . . ?
O23 C53 C52 116.3(10) . . ?
O23 C53 C54 124.7(11) . . ?
C54 C53 C52 119.0(11) . . ?
N3 C8 C7 112.1(10) . . ?
N3 C8 C9 126.8(11) . . ?
C9 C8 C7 121.1(11) . . ?
N10 C33 C32 123.6(10) . . ?
N10 C33 H33 118.2 . . ?
C32 C33 H33 118.2 . . ?
O1 C1 H1A 108.9 . . ?
O1 C1 H1B 108.9 . . ?
O1 C1 C2 113.3(9) . . ?
H1A C1 H1B 107.7 . . ?
C2 C1 H1A 108.9 . . ?
C2 C1 H1B 108.9 . . ?
N4 C15 H15 118.0 . . ?
N4 C15 C14 123.9(10) . . ?
C14 C15 H15 118.0 . . ?
C50 C49 H49 116.9 . . ?
C48 C49 C50 126.1(10) . . ?
C48 C49 H49 116.9 . . ?
O26 C60 C59 124.2(11) . . ?
O26 C60 C61 115.9(10) . . ?
C59 C60 C61 119.9(10) . . ?
N6 C17 C16 111.5(9) . . ?
N6 C17 C18 125.1(10) . . ?
C18 C17 C16 123.2(10) . . ?
N1 C6 H6 118.1 . . ?
N1 C6 C5 123.8(10) . . ?
C5 C6 H6 118.1 . . ?
C17 C18 H18A 109.5 . . ?
C17 C18 H18B 109.5 . . ?
C17 C18 H18C 109.5 . . ?
H18A C18 H18B 109.5 . . ?
H18A C18 H18C 109.5 . . ?
H18B C18 H18C 109.5 . . ?
C20 C21 H21 126.8 . . ?
C20 C21 C22 106.4(11) . . ?
C22 C21 H21 126.8 . . ?
C55 C54 H54 118.0 . . ?
C53 C54 C55 124.0(11) . . ?
C53 C54 H54 118.0 . . ?
C58 C59 H59 116.5 . . ?
C60 C59 C58 127.1(11) . . ?
C60 C59 H59 116.5 . . ?
C14 C13 H13 126.9 . . ?
C14 C13 C12 106.2(10) . . ?
C12 C13 H13 126.9 . . ?
O21 C48 C49 125.9(10) . . ?
O21 C48 C47 114.5(10) . . ?
C49 C48 C47 119.6(10) . . ?
O6 C14 C15 116.1(10) . . ?
C13 C14 O6 111.3(10) . . ?
C13 C14 C15 132.6(11) . . ?
O2 C2 C1 115.5(9) . . ?
C3 C2 O2 110.0(9) . . ?
C3 C2 C1 133.8(10) . . ?
O5 C10 C11 110.6(9) . . ?
O5 C10 H10A 109.5 . . ?
O5 C10 H10B 109.5 . . ?
C11 C10 H10A 109.5 . . ?
C11 C10 H10B 109.5 . . ?
H10A C10 H10B 108.1 . . ?
C58 C57 H57A 109.5 . . ?
C58 C57 H57B 109.5 . . ?
C58 C57 H57C 109.5 . . ?
H57A C57 H57B 109.5 . . ?
H57A C57 H57C 109.5 . . ?
H57B C57 H57C 109.5 . . ?
C60 C61 H61A 109.5 . . ?
C60 C61 H61B 109.5 . . ?
C60 C61 H61C 109.5 . . ?
H61A C61 H61B 109.5 . . ?
H61A C61 H61C 109.5 . . ?
H61B C61 H61C 109.5 . . ?
C23 C22 C21 107.7(11) . . ?
C23 C22 H22 126.2 . . ?
C21 C22 H22 126.2 . . ?
O2 C5 C6 117.3(10) . . ?
C4 C5 O2 109.4(10) . . ?
C4 C5 C6 133.3(10) . . ?
O29 C68 C69 124.1(11) . . ?
O29 C68 C67 117.1(11) . . ?
C69 C68 C67 118.8(11) . . ?
C3 C4 H4A 126.5 . . ?
C5 C4 C3 107.0(10) . . ?
C5 C4 H4A 126.5 . . ?
O19 C43 C44 125.2(12) . . ?
O19 C43 C42 115.0(12) . . ?
C44 C43 C42 119.8(11) . . ?
C63 C64 H64 116.3 . . ?
C63 C64 C65 127.4(12) . . ?
C65 C64 H64 116.3 . . ?
C63 C62 H62A 109.5 . . ?
C63 C62 H62B 109.5 . . ?
C63 C62 H62C 109.5 . . ?
H62A C62 H62B 109.5 . . ?
H62A C62 H62C 109.5 . . ?
H62B C62 H62C 109.5 . . ?
Dy2 O11 Dy1 97.0(2) . . ?
C25 O11 Dy2 119.2(7) . . ?
C25 O11 Dy1 116.9(6) . . ?
O13 C28 C29 111.1(8) . . ?
O13 C28 H28A 109.4 . . ?
O13 C28 H28B 109.4 . . ?
C29 C28 H28A 109.4 . . ?
C29 C28 H28B 109.4 . . ?
H28A C28 H28B 108.0 . . ?
N8 C25 C26 116.2(10) . . ?
N8 C25 O11 125.8(10) . . ?
O11 C25 C26 117.8(10) . . ?
C48 C47 H47A 109.5 . . ?
C48 C47 H47B 109.5 . . ?
C48 C47 H47C 109.5 . . ?
H47A C47 H47B 109.5 . . ?
H47A C47 H47C 109.5 . . ?
H47B C47 H47C 109.5 . . ?
O18 C40 C39 125.6(13) . . ?
O18 C40 C41 115.5(13) . . ?
C39 C40 C41 118.9(13) . . ?
C8 C9 H9A 109.5 . . ?
C8 C9 H9B 109.5 . . ?
C8 C9 H9C 109.5 . . ?
H9A C9 H9B 109.5 . . ?
H9A C9 H9C 109.5 . . ?
H9B C9 H9C 109.5 . . ?
C11 C12 C13 105.0(10) . . ?
C11 C12 H12A 127.5 . . ?
C13 C12 H12A 127.5 . . ?
C55 C56 H56A 109.5 . . ?
C55 C56 H56B 109.5 . . ?
C55 C56 H56C 109.5 . . ?
H56A C56 H56B 109.5 . . ?
H56A C56 H56C 109.5 . . ?
H56B C56 H56C 109.5 . . ?
O20 C45 C44 122.2(12) . . ?
O20 C45 C46 117.7(12) . . ?
C44 C45 C46 120.1(11) . . ?
C43 C44 C45 126.6(12) . . ?
C43 C44 H44 116.7 . . ?
C45 C44 H44 116.7 . . ?
O17 C38 C39 124.2(14) . . ?
O17 C38 C37 113.6(14) . . ?
C39 C38 C37 122.2(14) . . ?
C26 C27 H27A 109.5 . . ?
C26 C27 H27B 109.5 . . ?
C26 C27 H27C 109.5 . . ?
H27A C27 H27B 109.5 . . ?
H27A C27 H27C 109.5 . . ?
H27B C27 H27C 109.5 . . ?
C43 C42 H42A 109.5 . . ?
C43 C42 H42B 109.5 . . ?
C43 C42 H42C 109.5 . . ?
H42A C42 H42B 109.5 . . ?
H42A C42 H42C 109.5 . . ?
H42B C42 H42C 109.5 . . ?
C40 C39 C38 124.6(14) . . ?
C40 C39 H39 117.7 . . ?
C38 C39 H39 117.7 . . ?
C68 C67 H67A 109.5 . . ?
C68 C67 H67B 109.5 . . ?
C68 C67 H67C 109.5 . . ?
H67A C67 H67B 109.5 . . ?
H67A C67 H67C 109.5 . . ?
H67B C67 H67C 109.5 . . ?
O28 C65 C64 124.9(13) . . ?
O28 C65 C66 113.5(14) . . ?
C64 C65 C66 121.2(13) . . ?
C45 C46 H46A 109.5 . . ?
C45 C46 H46B 109.5 . . ?
C45 C46 H46C 109.5 . . ?
H46A C46 H46B 109.5 . . ?
H46A C46 H46C 109.5 . . ?
H46B C46 H46C 109.5 . . ?
C40 C41 H41A 109.5 . . ?
C40 C41 H41B 109.5 . . ?
C40 C41 H41C 109.5 . . ?
H41A C41 H41B 109.5 . . ?
H41A C41 H41C 109.5 . . ?
H41B C41 H41C 109.5 . . ?
C38 C37 H37A 109.5 . . ?
C38 C37 H37B 109.5 . . ?
C38 C37 H37C 109.5 . . ?
H37A C37 H37B 109.5 . . ?
H37A C37 H37C 109.5 . . ?
H37B C37 H37C 109.5 . . ?
C65 C66 H66A 109.5 . . ?
C65 C66 H66B 109.5 . . ?
C65 C66 H66C 109.5 . . ?
H66A C66 H66B 109.5 . . ?
H66A C66 H66C 109.5 . . ?
H66B C66 H66C 109.5 . . ?

loop_
_geom_bond_atom_site_label_1
_geom_bond_atom_site_label_2
_geom_bond_distance
_geom_bond_site_symmetry_2
_geom_bond_publ_flag
Dy4 Dy3 3.8874(7) . ?
Dy4 Dy5 3.6083(7) . ?
Dy4 O9 2.267(6) . ?
Dy4 O25 2.285(7) . ?
Dy4 O5 2.296(7) . ?
Dy4 O26 2.455(7) . ?
Dy4 O3 2.351(7) . ?
Dy4 O15 2.422(7) . ?
Dy4 N10 2.613(8) . ?
Dy4 N3 2.584(9) . ?
Dy2 Dy3 3.8606(7) . ?
Dy2 Dy1 3.6073(7) . ?
Dy2 O13 2.278(6) . ?
Dy2 O1 2.313(7) . ?
Dy2 O22 2.296(7) . ?
Dy2 O21 2.425(7) . ?
Dy2 O7 2.337(7) . ?
Dy2 N6 2.579(9) . ?
Dy2 N7 2.632(9) . ?
Dy2 O11 2.408(7) . ?
Dy3 O13 2.306(7) . ?
Dy3 O9 2.326(7) . ?
Dy3 O24 2.293(7) . ?
Dy3 O23 2.321(7) . ?
Dy3 O3 2.375(7) . ?
Dy3 N4 2.714(9) . ?
Dy3 O7 2.367(7) . ?
Dy3 N1 2.719(8) . ?
Dy1 O1 2.252(7) . ?
Dy1 O18 2.320(8) . ?
Dy1 O19 2.363(7) . ?
Dy1 O17 2.282(8) . ?
Dy1 O21 2.571(7) . ?
Dy1 O20 2.344(7) . ?
Dy1 N9 2.504(9) . ?
Dy1 O11 2.409(7) . ?
Dy5 O28 2.352(8) . ?
Dy5 O27 2.342(7) . ?
Dy5 O5 2.243(7) . ?
Dy5 O30 2.306(8) . ?
Dy5 N12 2.509(9) . ?
Dy5 O29 2.308(7) . ?
Dy5 O26 2.555(7) . ?
Dy5 O15 2.410(7) . ?
O13 C28 1.421(12) . ?
O9 C19 1.410(11) . ?
O1 C1 1.431(12) . ?
O25 C58 1.264(13) . ?
O24 C55 1.243(13) . ?
O28 C65 1.279(14) . ?
O27 C63 1.268(12) . ?
O14 C32 1.382(12) . ?
O14 C29 1.387(11) . ?
O10 C20 1.372(12) . ?
O10 C23 1.377(12) . ?
O5 C10 1.451(11) . ?
O30 C70 1.262(13) . ?
N12 O16 1.407(11) . ?
N12 C35 1.265(13) . ?
O29 C68 1.260(13) . ?
O22 C50 1.261(12) . ?
O18 C40 1.247(14) . ?
O23 C53 1.239(12) . ?
O26 C60 1.277(12) . ?
O19 C43 1.281(13) . ?
O17 C38 1.270(15) . ?
O21 C48 1.291(12) . ?
O3 C7 1.306(12) . ?
O20 C45 1.275(13) . ?
N4 N5 1.404(11) . ?
N4 C15 1.290(13) . ?
O12 H12 0.8400 . ?
O12 N9 1.403(11) . ?
N5 C16 1.287(13) . ?
O16 H16 0.8400 . ?
N9 C26 1.274(14) . ?
O7 C16 1.309(11) . ?
O6 C11 1.350(12) . ?
O6 C14 1.350(12) . ?
N1 N2 1.402(12) . ?
N1 C6 1.283(14) . ?
N8 N7 1.397(12) . ?
N8 C25 1.292(13) . ?
O2 C2 1.365(12) . ?
O2 C5 1.360(12) . ?
O15 C34 1.294(12) . ?
N10 N11 1.407(11) . ?
N10 C33 1.293(13) . ?
O4 H4 0.8400 . ?
O4 N3 1.377(11) . ?
C34 N11 1.284(12) . ?
C34 C35 1.512(15) . ?
N3 C8 1.267(14) . ?
C50 C51 1.507(15) . ?
C50 C49 1.406(15) . ?
N2 C7 1.298(14) . ?
O8 H8 0.8400 . ?
O8 N6 1.402(11) . ?
C26 C25 1.457(15) . ?
C26 C27 1.502(15) . ?
C16 C17 1.483(14) . ?
C51 H51A 0.9800 . ?
C51 H51B 0.9800 . ?
C51 H51C 0.9800 . ?
C63 C64 1.378(17) . ?
C63 C62 1.494(16) . ?
C52 H52A 0.9800 . ?
C52 H52B 0.9800 . ?
C52 H52C 0.9800 . ?
C52 C53 1.513(15) . ?
N6 C17 1.309(13) . ?
C19 H19A 0.9900 . ?
C19 H19B 0.9900 . ?
C19 C20 1.477(14) . ?
N7 C24 1.271(14) . ?
C32 C31 1.358(15) . ?
C32 C33 1.433(15) . ?
C70 C71 1.526(15) . ?
C70 C69 1.399(16) . ?
C35 C36 1.487(15) . ?
C11 C10 1.507(15) . ?
C11 C12 1.355(15) . ?
C20 C21 1.354(15) . ?
C31 H31 0.9500 . ?
C31 C30 1.421(15) . ?
C71 H71A 0.9800 . ?
C71 H71B 0.9800 . ?
C71 H71C 0.9800 . ?
C36 H36A 0.9800 . ?
C36 H36B 0.9800 . ?
C36 H36C 0.9800 . ?
C69 H69 0.9500 . ?
C69 C68 1.394(16) . ?
C24 H24 0.9500 . ?
C24 C23 1.444(16) . ?
C55 C54 1.391(16) . ?
C55 C56 1.531(15) . ?
C3 H3 0.9500 . ?
C3 C2 1.342(14) . ?
C3 C4 1.426(15) . ?
C7 C8 1.507(15) . ?
C29 C30 1.339(14) . ?
C29 C28 1.468(14) . ?
C58 C59 1.394(16) . ?
C58 C57 1.507(16) . ?
C23 C22 1.322(16) . ?
C30 H30 0.9500 . ?
C53 C54 1.384(15) . ?
C8 C9 1.476(15) . ?
C33 H33 0.9500 . ?
C1 H1A 0.9900 . ?
C1 H1B 0.9900 . ?
C1 C2 1.498(14) . ?
C15 H15 0.9500 . ?
C15 C14 1.433(15) . ?
C49 H49 0.9500 . ?
C49 C48 1.362(15) . ?
C60 C59 1.374(16) . ?
C60 C61 1.512(15) . ?
C17 C18 1.479(14) . ?
C6 H6 0.9500 . ?
C6 C5 1.434(15) . ?
C18 H18A 0.9800 . ?
C18 H18B 0.9800 . ?
C18 H18C 0.9800 . ?
C21 H21 0.9500 . ?
C21 C22 1.406(17) . ?
C54 H54 0.9500 . ?
C59 H59 0.9500 . ?
C13 H13 0.9500 . ?
C13 C14 1.347(15) . ?
C13 C12 1.429(16) . ?
C48 C47 1.532(14) . ?
C10 H10A 0.9900 . ?
C10 H10B 0.9900 . ?
C57 H57A 0.9800 . ?
C57 H57B 0.9800 . ?
C57 H57C 0.9800 . ?
C61 H61A 0.9800 . ?
C61 H61B 0.9800 . ?
C61 H61C 0.9800 . ?
C22 H22 0.9500 . ?
C5 C4 1.348(15) . ?
C68 C67 1.502(16) . ?
C4 H4A 0.9500 . ?
C43 C44 1.372(18) . ?
C43 C42 1.530(17) . ?
C64 H64 0.9500 . ?
C64 C65 1.386(19) . ?
C62 H62A 0.9800 . ?
C62 H62B 0.9800 . ?
C62 H62C 0.9800 . ?
O11 C25 1.303(12) . ?
C28 H28A 0.9900 . ?
C28 H28B 0.9900 . ?
C47 H47A 0.9800 . ?
C47 H47B 0.9800 . ?
C47 H47C 0.9800 . ?
C40 C39 1.347(19) . ?
C40 C41 1.521(18) . ?
C9 H9A 0.9800 . ?
C9 H9B 0.9800 . ?
C9 H9C 0.9800 . ?
C12 H12A 0.9500 . ?
C56 H56A 0.9800 . ?
C56 H56B 0.9800 . ?
C56 H56C 0.9800 . ?
C45 C44 1.397(17) . ?
C45 C46 1.469(17) . ?
C44 H44 0.9500 . ?
C38 C39 1.39(2) . ?
C38 C37 1.53(2) . ?
C27 H27A 0.9800 . ?
C27 H27B 0.9800 . ?
C27 H27C 0.9800 . ?
C42 H42A 0.9800 . ?
C42 H42B 0.9800 . ?
C42 H42C 0.9800 . ?
C39 H39 0.9500 . ?
C67 H67A 0.9800 . ?
C67 H67B 0.9800 . ?
C67 H67C 0.9800 . ?
C65 C66 1.51(2) . ?
C46 H46A 0.9800 . ?
C46 H46B 0.9800 . ?
C46 H46C 0.9800 . ?
C41 H41A 0.9800 . ?
C41 H41B 0.9800 . ?
C41 H41C 0.9800 . ?
C37 H37A 0.9800 . ?
C37 H37B 0.9800 . ?
C37 H37C 0.9800 . ?
C66 H66A 0.9800 . ?
C66 H66B 0.9800 . ?
C66 H66C 0.9800 . ?

loop_
_geom_torsion_atom_site_label_1
_geom_torsion_atom_site_label_2
_geom_torsion_atom_site_label_3
_geom_torsion_atom_site_label_4
_geom_torsion
_geom_torsion_site_symmetry_1
_geom_torsion_site_symmetry_2
_geom_torsion_site_symmetry_3
_geom_torsion_site_symmetry_4
_geom_torsion_publ_flag
Dy4 O9 C19 C20 -77.6(9) . . . . ?
Dy4 O25 C58 C59 -18(2) . . . . ?
Dy4 O25 C58 C57 162.0(9) . . . . ?
Dy4 O5 C10 C11 101.5(9) . . . . ?
Dy4 O26 C60 C59 3.6(17) . . . . ?
Dy4 O26 C60 C61 -176.2(7) . . . . ?
Dy4 O3 C7 N2 175.2(8) . . . . ?
Dy4 O3 C7 C8 -6.7(13) . . . . ?
Dy4 O15 C34 N11 -30.4(14) . . . . ?
Dy4 O15 C34 C35 144.7(7) . . . . ?
Dy4 N10 N11 C34 18.6(10) . . . . ?
Dy4 N10 C33 C32 -20.7(17) . . . . ?
Dy4 N3 C8 C7 12.6(13) . . . . ?
Dy4 N3 C8 C9 -169.4(10) . . . . ?
Dy2 O13 C28 C29 -78.4(9) . . . . ?
Dy2 O1 C1 C2 96.7(10) . . . . ?
Dy2 O22 C50 C51 174.3(7) . . . . ?
Dy2 O22 C50 C49 -6.9(17) . . . . ?
Dy2 O21 C48 C49 10.1(16) . . . . ?
Dy2 O21 C48 C47 -169.8(7) . . . . ?
Dy2 O7 C16 N5 177.7(8) . . . . ?
Dy2 O7 C16 C17 -8.4(13) . . . . ?
Dy2 N6 C17 C16 0.0(12) . . . . ?
Dy2 N6 C17 C18 175.7(8) . . . . ?
Dy2 N7 C24 C23 -14.8(17) . . . . ?
Dy2 O11 C25 N8 -23.3(14) . . . . ?
Dy2 O11 C25 C26 150.4(7) . . . . ?
Dy3 O13 C28 C29 105.9(8) . . . . ?
Dy3 O9 C19 C20 107.0(8) . . . . ?
Dy3 O24 C55 C54 -8.0(18) . . . . ?
Dy3 O24 C55 C56 172.0(7) . . . . ?
Dy3 O23 C53 C52 -175.4(7) . . . . ?
Dy3 O23 C53 C54 4.8(17) . . . . ?
Dy3 O3 C7 N2 -33.3(14) . . . . ?
Dy3 O3 C7 C8 144.9(8) . . . . ?
Dy3 N4 N5 C16 25.4(10) . . . . ?
Dy3 N4 C15 C14 -15.9(18) . . . . ?
Dy3 O7 C16 N5 -31.1(14) . . . . ?
Dy3 O7 C16 C17 142.9(8) . . . . ?
Dy3 N1 N2 C7 21.0(10) . . . . ?
Dy3 N1 C6 C5 -24.3(17) . . . . ?
Dy1 O1 C1 C2 -104.0(9) . . . . ?
Dy1 O18 C40 C39 -29(2) . . . . ?
Dy1 O18 C40 C41 153.0(9) . . . . ?
Dy1 O19 C43 C44 -7.6(18) . . . . ?
Dy1 O19 C43 C42 171.4(7) . . . . ?
Dy1 O17 C38 C39 8(2) . . . . ?
Dy1 O17 C38 C37 -171.4(10) . . . . ?
Dy1 O21 C48 C49 -178.5(7) . . . . ?
Dy1 O21 C48 C47 1.5(14) . . . . ?
Dy1 O20 C45 C44 20.3(19) . . . . ?
Dy1 O20 C45 C46 -162.1(10) . . . . ?
Dy1 N9 C26 C25 1.1(12) . . . . ?
Dy1 N9 C26 C27 174.7(8) . . . . ?
Dy1 O11 C25 N8 -139.4(9) . . . . ?
Dy1 O11 C25 C26 34.4(12) . . . . ?
Dy5 O28 C65 C64 -16(2) . . . . ?
Dy5 O28 C65 C66 170.8(11) . . . . ?
Dy5 O27 C63 C64 24.9(16) . . . . ?
Dy5 O27 C63 C62 -156.1(8) . . . . ?
Dy5 O5 C10 C11 -104.5(9) . . . . ?
Dy5 O30 C70 C71 165.1(8) . . . . ?
Dy5 O30 C70 C69 -15.7(19) . . . . ?
Dy5 N12 C35 C34 7.4(12) . . . . ?
Dy5 N12 C35 C36 -178.5(9) . . . . ?
Dy5 O29 C68 C69 6.9(18) . . . . ?
Dy5 O29 C68 C67 -171.6(8) . . . . ?
Dy5 O26 C60 C59 170.9(9) . . . . ?
Dy5 O26 C60 C61 -8.9(15) . . . . ?
Dy5 O15 C34 N11 -143.5(9) . . . . ?
Dy5 O15 C34 C35 31.6(11) . . . . ?
O9 C19 C20 O10 -48.4(11) . . . . ?
O9 C19 C20 C21 127.2(13) . . . . ?
O1 C1 C2 O2 -56.6(12) . . . . ?
O1 C1 C2 C3 134.1(13) . . . . ?
O25 C58 C59 C60 7(2) . . . . ?
O24 C55 C54 C53 1.7(19) . . . . ?
O27 C63 C64 C65 3(2) . . . . ?
O14 C32 C31 C30 0.8(13) . . . . ?
O14 C32 C33 N10 -12.4(17) . . . . ?
O14 C29 C30 C31 2.7(12) . . . . ?
O14 C29 C28 O13 -46.4(12) . . . . ?
O10 C20 C21 C22 1.7(13) . . . . ?
O10 C23 C22 C21 0.5(14) . . . . ?
O30 C70 C69 C68 1(2) . . . . ?
O22 C50 C49 C48 3.4(18) . . . . ?
O18 C40 C39 C38 12(2) . . . . ?
O23 C53 C54 C55 -0.2(19) . . . . ?
O26 C60 C59 C58 0(2) . . . . ?
O19 C43 C44 C45 -8(2) . . . . ?
O17 C38 C39 C40 -1(3) . . . . ?
O3 C7 C8 N3 -4.7(15) . . . . ?
O3 C7 C8 C9 177.3(11) . . . . ?
O20 C45 C44 C43 2(2) . . . . ?
N4 N5 C16 O7 -0.3(15) . . . . ?
N4 N5 C16 C17 -174.4(9) . . . . ?
N4 C15 C14 O6 -6.0(17) . . . . ?
N4 C15 C14 C13 172.1(13) . . . . ?
O12 N9 C26 C25 -177.8(9) . . . . ?
O12 N9 C26 C27 -4.2(16) . . . . ?
N5 N4 C15 C14 178.9(10) . . . . ?
N5 C16 C17 N6 179.5(9) . . . . ?
N5 C16 C17 C18 3.7(16) . . . . ?
O16 N12 C35 C34 -176.0(9) . . . . ?
O16 N12 C35 C36 -2.0(16) . . . . ?
N9 C26 C25 N8 151.2(10) . . . . ?
N9 C26 C25 O11 -23.1(14) . . . . ?
O7 C16 C17 N6 4.9(14) . . . . ?
O7 C16 C17 C18 -171.0(10) . . . . ?
O6 C11 C10 O5 -59.7(12) . . . . ?
O6 C11 C12 C13 1.2(14) . . . . ?
N1 N2 C7 O3 4.3(15) . . . . ?
N1 N2 C7 C8 -173.9(9) . . . . ?
N1 C6 C5 O2 -6.1(17) . . . . ?
N1 C6 C5 C4 170.9(13) . . . . ?
N8 N7 C24 C23 -179.6(10) . . . . ?
O2 C5 C4 C3 0.2(13) . . . . ?
O15 C34 N11 N10 6.4(15) . . . . ?
O15 C34 C35 N12 -25.6(13) . . . . ?
O15 C34 C35 C36 160.0(10) . . . . ?
O4 N3 C8 C7 -176.2(9) . . . . ?
O4 N3 C8 C9 1.7(18) . . . . ?
C50 C49 C48 O21 -5.5(18) . . . . ?
C50 C49 C48 C47 174.4(10) . . . . ?
N2 N1 C6 C5 176.5(10) . . . . ?
N2 C7 C8 N3 173.6(10) . . . . ?
N2 C7 C8 C9 -4.4(17) . . . . ?
O8 N6 C17 C16 -177.2(8) . . . . ?
O8 N6 C17 C18 -1.5(15) . . . . ?
C51 C50 C49 C48 -177.8(10) . . . . ?
N11 N10 C33 C32 -178.3(10) . . . . ?
N11 C34 C35 N12 150.2(10) . . . . ?
N11 C34 C35 C36 -24.2(15) . . . . ?
C63 C64 C65 O28 -8(3) . . . . ?
C63 C64 C65 C66 165.1(15) . . . . ?
C52 C53 C54 C55 -180.0(11) . . . . ?
C19 C20 C21 C22 -174.1(12) . . . . ?
N7 N8 C25 C26 -171.0(9) . . . . ?
N7 N8 C25 O11 2.9(15) . . . . ?
N7 C24 C23 O10 -15.3(17) . . . . ?
N7 C24 C23 C22 172.1(13) . . . . ?
C32 O14 C29 C30 -2.2(11) . . . . ?
C32 O14 C29 C28 176.8(9) . . . . ?
C32 C31 C30 C29 -2.1(13) . . . . ?
C70 C69 C68 O29 3.7(19) . . . . ?
C70 C69 C68 C67 -177.7(12) . . . . ?
C35 C34 N11 N10 -168.8(8) . . . . ?
C11 O6 C14 C15 177.9(10) . . . . ?
C11 O6 C14 C13 -0.6(13) . . . . ?
C20 O10 C23 C24 -173.7(9) . . . . ?
C20 O10 C23 C22 0.6(12) . . . . ?
C20 C21 C22 C23 -1.3(14) . . . . ?
C31 C32 C33 N10 173.9(12) . . . . ?
C71 C70 C69 C68 179.7(12) . . . . ?
C24 C23 C22 C21 173.4(12) . . . . ?
C29 O14 C32 C31 0.8(12) . . . . ?
C29 O14 C32 C33 -174.3(9) . . . . ?
C23 O10 C20 C19 175.3(9) . . . . ?
C23 O10 C20 C21 -1.4(12) . . . . ?
C30 C29 C28 O13 132.3(13) . . . . ?
C33 N10 N11 C34 -179.3(9) . . . . ?
C33 C32 C31 C30 174.9(12) . . . . ?
C15 N4 N5 C16 -165.2(9) . . . . ?
C6 N1 N2 C7 -174.8(10) . . . . ?
C6 C5 C4 C3 -177.0(12) . . . . ?
C14 O6 C11 C10 -174.5(9) . . . . ?
C14 O6 C11 C12 -0.4(13) . . . . ?
C14 C13 C12 C11 -1.5(15) . . . . ?
C2 O2 C5 C6 177.8(9) . . . . ?
C2 O2 C5 C4 0.1(12) . . . . ?
C2 C3 C4 C5 -0.4(13) . . . . ?
C10 C11 C12 C13 173.9(12) . . . . ?
C57 C58 C59 C60 -173.1(13) . . . . ?
C61 C60 C59 C58 179.5(13) . . . . ?
C5 O2 C2 C3 -0.3(12) . . . . ?
C5 O2 C2 C1 -172.2(9) . . . . ?
C4 C3 C2 O2 0.5(13) . . . . ?
C4 C3 C2 C1 170.2(12) . . . . ?
C62 C63 C64 C65 -175.5(14) . . . . ?
C28 C29 C30 C31 -176.0(11) . . . . ?
C25 N8 N7 Dy2 16.3(11) . . . . ?
C25 N8 N7 C24 -176.1(10) . . . . ?
C12 C11 C10 O5 127.8(14) . . . . ?
C12 C13 C14 O6 1.3(15) . . . . ?
C12 C13 C14 C15 -176.9(13) . . . . ?
C56 C55 C54 C53 -178.3(11) . . . . ?
C27 C26 C25 N8 -22.4(16) . . . . ?
C27 C26 C25 O11 163.2(10) . . . . ?
C42 C43 C44 C45 173.5(12) . . . . ?
C46 C45 C44 C43 -175.9(13) . . . . ?
C41 C40 C39 C38 -169.5(14) . . . . ?
C37 C38 C39 C40 177.8(15) . . . . ?
